data_1575773
loop_
_publ_author_name
'Ahmed, Imtiaz'
'Gupta, Nikita'
'Sarma, Plaban Jyoti'
'Neog, Shilpa'
'Das, Vijay Kumar'

_publ_section_title
;
 Visible light-driven modular synthesis of aza-\b-lactams via a dual
 photochemical cascade
;
_journal_issue 39
_journal_name_full 'Green Chemistry'
_journal_page_first 12472
_journal_page_last 12482
_journal_paper_doi 10.1039/D5GC03481G
_journal_volume 27
_journal_year 2025
_chemical_formula_moiety 'C28 H17 F4.717 N2 O, 0.428(F3)'
_chemical_formula_sum 'C28 H17 F6 N2 O'
_chemical_formula_weight 511.43
_space_group_crystal_system monoclinic
_space_group_IT_number 4
_space_group_name_Hall 'P 2yb'
_space_group_name_H-M_alt 'P 1 21 1'
_atom_sites_solution_hydrogens geom
_atom_sites_solution_primary dual
_audit_creation_date 2025-06-28
_audit_creation_method
;
Olex2 1.5
(compiled 2025.04.05 svn.rf049d14d for OlexSys, GUI svn.r7221)
;
_audit_update_record
;
2025-06-30 deposited with the CCDC.	2025-09-11 downloaded from the CCDC.
;
_cell_angle_alpha 90
_cell_angle_beta 97.815(2)
_cell_angle_gamma 90
_cell_formula_units_Z 2
_cell_length_a 9.1816(3)
_cell_length_b 9.6057(2)
_cell_length_c 14.0760(3)
_cell_measurement_reflns_used 6277
_cell_measurement_temperature 293(2)
_cell_measurement_theta_max 67.8510
_cell_measurement_theta_min 3.1590
_cell_volume 1229.91(5)
_computing_cell_refinement 'CrysAlisPro 1.171.42.90a (Rigaku OD, 2023)'
_computing_data_collection 'CrysAlisPro 1.171.42.90a (Rigaku OD, 2023)'
_computing_data_reduction 'CrysAlisPro 1.171.42.90a (Rigaku OD, 2023)'
_computing_molecular_graphics 'Olex2 1.5 (Dolomanov et al., 2009)'
_computing_publication_material 'Olex2 1.5 (Dolomanov et al., 2009)'
_computing_structure_refinement 'SHELXL 2019/3 (Sheldrick, 2015)'
_computing_structure_solution 'SHELXT 2018/2 (Sheldrick, 2018)'
_diffrn_ambient_temperature 293(2)
_diffrn_detector 'Hybrid Pixel Array Detector'
_diffrn_detector_area_resol_mean 10.0000
_diffrn_detector_type HyPix3000
_diffrn_measured_fraction_theta_full 0.997
_diffrn_measured_fraction_theta_max 0.994
_diffrn_measurement_details
;
List of Runs (angles in degrees, time in seconds):

  # Type    Start    End  Width  t~exp~   \w     \q     \k     \f   Frames
#--------------------------------------------------------------------------
  1  \w    -59.00  27.00   0.50    0.38    --  -40.83  52.00 137.00  172
  2  \w   -107.00 -21.00   0.50    0.38    --  -40.83 -52.00  -7.00  172
  3  \w     21.00 109.00   0.50    0.38    --   40.83  52.00 137.00  176
  4  \w   -150.00 -63.00   0.50    1.50    --  -82.50 -52.00  -7.00  174
  5  \w    -59.00 -15.00   0.50    1.50    --  -82.50  52.00 137.00   88
  6  \w     76.00 163.00   0.50    1.50    --   96.04  52.00 137.00  174
  7  \w     28.00  59.00   0.50    1.50    --   96.04 -52.00  -7.00   62
  8  \w   -117.00  -4.00   0.50    0.38    --  -40.83 -11.00-180.00  226
  9  \w     18.00  78.00   0.50    0.38    --   40.83-104.00-180.00  120
 10  \w    -26.00  59.00   0.50    0.38    --   40.83 -52.00  -7.00  170
 11  \w    -25.00  48.00   0.50    0.38    --   40.83 -43.00-120.00  146
 12  \w    -35.00  24.00   0.50    0.38    --   40.83 -11.00-120.00  118
 13  \w    -84.00 -18.00   0.50    1.50    --  -82.50 117.00 -60.00  132
 14  \w    -57.00 -16.00   0.50    1.50    --  -82.50  50.00 -90.00   82
 15  \w     79.00 162.00   0.50    1.50    --   96.04  42.00  90.00  166
 16  \w     29.00  57.00   0.50    1.50    --   96.04 -50.00 120.00   56
 17  \w     28.00  68.00   0.50    1.50    --   96.04 -59.00 -30.00   80
 18  \w     82.00 164.00   0.50    1.50    --   96.04  33.00-120.00  164
 19  \w     28.00  83.00   0.50    1.50    --   96.04 -68.00-150.00  110
 20  \w     77.00 163.00   0.50    1.50    --   96.04  50.00-180.00  172
 21  \w     28.00  83.00   0.50    1.50    --   96.04 -68.00 -60.00  110
 22  \w     28.00  68.00   0.50    1.50    --   96.04 -59.00-150.00   80
 23  \w     28.00  68.00   0.50    1.50    --   96.04 -59.00 150.00   80
 24  \w     28.00  68.00   0.50    1.50    --   96.04 -59.00  30.00   80
 25  \w     44.00 127.00   0.50    1.50    --   96.04-145.00-120.00  166
 26  \w     28.00  68.00   0.50    1.50    --   96.04 -59.00  90.00   80
 27  \w     29.00  57.00   0.50    1.50    --   96.04 -50.00-120.00   56
 28  \w     99.00 160.00   0.50    1.50    --   96.04 117.00-180.00  122
 29  \w     71.00 169.00   0.50    1.50    --   96.04  17.00  60.00  196
 30  \w     82.00 164.00   0.50    1.50    --   96.04  33.00 -90.00  164
 31  \w     29.00  57.00   0.50    1.50    --   96.04 -50.00  60.00   56
 32  \w     28.00  83.00   0.50    1.50    --   96.04 -68.00-120.00  110
 33  \w   -109.00 -14.00   0.50    0.38    --  -40.83 -77.00 -30.00  190
 34  \w   -109.00 -14.00   0.50    0.38    --  -40.83 -77.00  60.00  190
 35  \w     14.00 110.00   0.50    0.38    --   40.83  77.00-120.00  192
 36  \w     18.00 109.00   0.50    0.38    --   40.83  65.00-150.00  182
 37  \w     14.00 110.00   0.50    0.38    --   40.83  77.00 -60.00  192
;
_diffrn_measurement_device 'four-circle diffractometer'
_diffrn_measurement_device_type 'XtaLAB Synergy, Dualflex, HyPix3000'
_diffrn_measurement_method '\w scans'
_diffrn_orient_matrix_type 'CrysAlisPro convention (1999,Acta A55,543-557)'
_diffrn_orient_matrix_UB_11 -0.1466804000
_diffrn_orient_matrix_UB_12 -0.0415359000
_diffrn_orient_matrix_UB_13 0.0338409000
_diffrn_orient_matrix_UB_21 0.0837001000
_diffrn_orient_matrix_UB_22 -0.0916552000
_diffrn_orient_matrix_UB_23 0.0791251000
_diffrn_orient_matrix_UB_31 0.0128608000
_diffrn_orient_matrix_UB_32 0.1249175000
_diffrn_orient_matrix_UB_33 0.0692380000
_diffrn_radiation_monochromator mirror
_diffrn_radiation_probe x-ray
_diffrn_radiation_type 'Cu K\a'
_diffrn_radiation_wavelength 1.54184
_diffrn_reflns_av_R_equivalents 0.0515
_diffrn_reflns_av_unetI/netI 0.0462
_diffrn_reflns_Laue_measured_fraction_full 0.997
_diffrn_reflns_Laue_measured_fraction_max 0.994
_diffrn_reflns_limit_h_max 10
_diffrn_reflns_limit_h_min -11
_diffrn_reflns_limit_k_max 11
_diffrn_reflns_limit_k_min -10
_diffrn_reflns_limit_l_max 16
_diffrn_reflns_limit_l_min -16
_diffrn_reflns_number 11054
_diffrn_reflns_point_group_measured_fraction_full 0.901
_diffrn_reflns_point_group_measured_fraction_max 0.896
_diffrn_reflns_theta_full 67.684
_diffrn_reflns_theta_max 68.103
_diffrn_reflns_theta_min 3.169
_diffrn_source 'micro-focus sealed X-ray tube'
_diffrn_source_type 'PhotonJet (Cu) X-ray Source'
_exptl_absorpt_coefficient_mu 1.003
_exptl_absorpt_correction_T_max 1.00000
_exptl_absorpt_correction_T_min 0.49488
_exptl_absorpt_correction_type multi-scan
_exptl_absorpt_process_details
;
CrysAlisPro 1.171.42.90a (Rigaku Oxford Diffraction, 2023)
Empirical absorption correction using spherical harmonics,
implemented in SCALE3 ABSPACK scaling algorithm.
;
_exptl_crystal_density_diffrn 1.381
_exptl_crystal_F_000 522
_refine_diff_density_max 0.277
_refine_diff_density_min -0.314
_refine_diff_density_rms 0.040
_refine_ls_abs_structure_details
;
 Refined as an inversion twin.
;
_refine_ls_abs_structure_Flack 0.6(4)
_refine_ls_extinction_method none
_refine_ls_goodness_of_fit_ref 1.058
_refine_ls_hydrogen_treatment constr
_refine_ls_matrix_type full
_refine_ls_number_parameters 355
_refine_ls_number_reflns 4021
_refine_ls_number_restraints 37
_refine_ls_restrained_S_all 1.060
_refine_ls_R_factor_all 0.0746
_refine_ls_R_factor_gt 0.0611
_refine_ls_shift/su_max 0.000
_refine_ls_shift/su_mean 0.000
_refine_ls_structure_factor_coef Fsqd
_refine_ls_weighting_details 'w=1/[\s^2^(Fo^2^)+(0.0939P)^2^+0.2789P] where P=(Fo^2^+2Fc^2^)/3'
_refine_ls_weighting_scheme calc
_refine_ls_wR_factor_gt 0.1728
_refine_ls_wR_factor_ref 0.1862
_reflns_Friedel_coverage 0.694
_reflns_Friedel_fraction_full 0.791
_reflns_Friedel_fraction_max 0.785
_reflns_number_gt 3113
_reflns_number_total 4021
_reflns_threshold_expression 'I > 2\s(I)'
_cod_data_source_file d5gc03481g2.cif
_cod_data_source_block 1a-abl(pcf3)_auto
_cod_depositor_comments 'Adding full bibliography for 1575773--1575774.cif.'
_cod_database_code 1575773
_shelx_shelxl_version_number 2019/3
_chemical_oxdiff_formula 'C H N F'
_shelx_space_group_comment
;
The symmetry employed for this shelxl refinement is uniquely defined
by the following loop, which should always be used as a source of
symmetry information in preference to the above space-group names.
They are only intended as comments.
;
_olex2_refinement_description
;
1. Twinned data refinement
 Scales: 0.4(4)
 0.6(4)
2. Fixed Uiso
 At 1.2 times of:
  All C(H) groups
3. Restrained distances
 C2-F5 \\sim C2-F2
 with sigma of 0.04
 C2-F4 \\sim C2-F1
 with sigma of 0.04
 C2-F3 \\sim C2-F6
 with sigma of 0.04
 F5-F4 \\sim F2-F1
 with sigma of 0.04
 F5-F3 \\sim F2-F6
 with sigma of 0.04
 F4-F3 \\sim F1-F6
 with sigma of 0.04
 C28-F7 \\sim C28-F12
 with sigma of 0.02
 C28-F11 \\sim C28-F10
 with sigma of 0.02
 C28-F9 \\sim C28-F8
 with sigma of 0.02
4. Uiso/Uaniso restraints and constraints
Uanis(C1) = Uanis(F3) = Uanis(F2) = Uanis(F1) = Uanis(F6) = Uanis(F4)
Uanis(F4) = Uanis(F5) = Uanis(F6) = Uanis(F1) = Uanis(F2) = Uanis(F3)
5. Rigid body (RIGU) restrains
 C1, F5, F4, F3
 with sigma for 1-2 distances of 0.004 and sigma for 1-3 distances of 0.004
 F2, F1, F6
 with sigma for 1-2 distances of 0.004 and sigma for 1-3 distances of 0.004
6. Others
 Sof(F2)=Sof(F6)=Sof(F1)=1-FVAR(1)
 Sof(F5)=Sof(F4)=Sof(F3)=FVAR(1)
 Sof(F8)=Sof(F12)=Sof(F10)=1-FVAR(2)
 Sof(F7)=Sof(F11)=Sof(F9)=FVAR(2)
7.a Aromatic/amide H refined with riding coordinates:
 C18(H18), C27(H27), C23(H23), C4(H4), C17(H17), C21(H21), C3(H3), C24(H24),
 C26(H26), C6(H6), C20(H20), C19(H19), C11(H11), C12(H12), C15(H15), C13(H13),
 C14(H14)
;
_olex2_submission_special_instructions 'No special instructions were received'
_oxdiff_exptl_absorpt_empirical_details
;
Empirical correction (ABSPACK) includes:
- Absorption correction using spherical harmonics
- Frame scaling
;
_oxdiff_exptl_absorpt_empirical_full_max 1.674
_oxdiff_exptl_absorpt_empirical_full_min 0.732

loop_
_space_group_symop_operation_xyz
'x, y, z'
'-x, y+1/2, -z'

loop_
_atom_site_label
_atom_site_type_symbol
_atom_site_fract_x
_atom_site_fract_y
_atom_site_fract_z
_atom_site_U_iso_or_equiv
_atom_site_adp_type
_atom_site_occupancy
_atom_site_site_symmetry_order
_atom_site_calc_flag
_atom_site_refinement_flags_posn
_atom_site_refinement_flags_adp
_atom_site_refinement_flags_occupancy
_atom_site_disorder_assembly
_atom_site_disorder_group
O1 O 0.7688(4) 0.9302(4) 0.6796(3) 0.0760(11) Uani 1 1 d . . . . .
N2 N 0.7495(5) 0.7093(5) 0.7489(3) 0.0661(10) Uani 1 1 d . . . . .
N1 N 0.7789(5) 0.5907(5) 0.6907(3) 0.0624(10) Uani 1 1 d . . . . .
C9 C 0.7815(6) 0.8068(6) 0.6828(3) 0.0620(12) Uani 1 1 d . . . . .
C16 C 0.9905(5) 0.6966(6) 0.6075(3) 0.0607(11) Uani 1 1 d . . . . .
C22 C 0.6360(5) 0.7120(6) 0.8071(3) 0.0639(12) Uani 1 1 d . . . . .
C5 C 0.8802(6) 0.4916(6) 0.7370(3) 0.0619(12) Uani 1 1 d . . . . .
C25 C 0.4179(6) 0.7208(7) 0.9237(4) 0.0708(14) Uani 1 1 d . . . . .
C1 C 1.1436(14) 0.1686(12) 0.8680(8) 0.145(2) Uani 1 1 d . . . A 1
C18 C 1.1904(7) 0.6468(7) 0.5187(5) 0.0862(18) Uani 1 1 d . . . . .
H18 H 1.224601 0.607773 0.465428 0.103 Uiso 1 1 calc R U . . .
C27 C 0.5610(6) 0.5909(7) 0.8239(4) 0.0697(14) Uani 1 1 d . . . . .
H27 H 0.584475 0.507172 0.796456 0.084 Uiso 1 1 calc R U . . .
C2 C 1.0536(7) 0.2780(7) 0.8230(4) 0.0802(16) Uani 1 1 d D . . . .
C23 C 0.6031(6) 0.8366(7) 0.8489(4) 0.0725(14) Uani 1 1 d . . . . .
H23 H 0.655211 0.917094 0.839035 0.087 Uiso 1 1 calc R U . . .
C10 C 0.7271(6) 0.6849(6) 0.5230(3) 0.0652(13) Uani 1 1 d . . . . .
C4 C 0.9330(6) 0.4974(6) 0.8334(3) 0.0678(13) Uani 1 1 d . . . . .
H4 H 0.911276 0.573366 0.869941 0.081 Uiso 1 1 calc R U . . .
F5 F 1.2124(14) 0.0891(14) 0.8147(9) 0.145(2) Uani 0.572(7) 1 d D . P A 1
C17 C 1.0437(6) 0.6366(6) 0.5293(4) 0.0699(13) Uani 1 1 d . . . . .
H17 H 0.979634 0.589060 0.483626 0.084 Uiso 1 1 calc R U . . .
C8 C 0.8285(5) 0.6919(5) 0.6169(3) 0.0588(11) Uani 1 1 d . . . . .
C21 C 1.0888(6) 0.7618(7) 0.6746(4) 0.0816(17) Uani 1 1 d . . . . .
H21 H 1.055995 0.802656 0.727713 0.098 Uiso 1 1 calc R U . . .
C3 C 1.0182(7) 0.3900(6) 0.8751(4) 0.0791(16) Uani 1 1 d . . . . .
H3 H 1.052533 0.393814 0.940346 0.095 Uiso 1 1 calc R U . . .
C24 C 0.4918(7) 0.8392(7) 0.9054(4) 0.0759(15) Uani 1 1 d . . . . .
H24 H 0.466449 0.923217 0.931641 0.091 Uiso 1 1 calc R U . . .
F4 F 1.2957(12) 0.2042(12) 0.8791(7) 0.145(2) Uani 0.572(7) 1 d D . P A 1
C26 C 0.4508(7) 0.5962(7) 0.8819(4) 0.0772(15) Uani 1 1 d . . . . .
H26 H 0.398882 0.515975 0.892881 0.093 Uiso 1 1 calc R U . . .
C6 C 0.9185(8) 0.3808(6) 0.6845(4) 0.088(2) Uani 1 1 d . . . . .
H6 H 0.883843 0.377205 0.619309 0.106 Uiso 1 1 calc R U . . .
C28 C 0.2999(8) 0.7265(9) 0.9863(5) 0.0928(19) Uani 1 1 d D . . . .
F7 F 0.2492(18) 0.6024(13) 1.0080(13) 0.121(5) Uani 0.65(3) 1 d D . P B 1
F11 F 0.1822(18) 0.785(3) 0.9460(14) 0.161(10) Uani 0.65(3) 1 d D . P B 1
C20 C 1.2363(7) 0.7677(9) 0.6646(5) 0.094(2) Uani 1 1 d . . . . .
H20 H 1.302004 0.809170 0.712403 0.113 Uiso 1 1 calc R U . . .
C7 C 1.0065(10) 0.2747(8) 0.7250(4) 0.101(2) Uani 1 1 d . . . . .
C19 C 1.2861(7) 0.7148(9) 0.5872(5) 0.0908(18) Uani 1 1 d . . . . .
H19 H 1.384717 0.723920 0.579610 0.109 Uiso 1 1 calc R U . . .
C11 C 0.6307(6) 0.5778(9) 0.5005(5) 0.0856(17) Uani 1 1 d . . . . .
H11 H 0.626506 0.504611 0.543239 0.103 Uiso 1 1 calc R U . . .
C12 C 0.5390(8) 0.5788(12) 0.4136(6) 0.110(3) Uani 1 1 d . . . . .
H12 H 0.475898 0.504241 0.397198 0.131 Uiso 1 1 calc R U . . .
C15 C 0.7298(9) 0.7941(8) 0.4596(5) 0.101(2) Uani 1 1 d . . . . .
H15 H 0.795186 0.867230 0.474753 0.121 Uiso 1 1 calc R U . . .
F9 F 0.337(2) 0.786(4) 1.0672(14) 0.191(12) Uani 0.65(3) 1 d D . P B 1
C13 C 0.5408(9) 0.6879(14) 0.3523(6) 0.123(3) Uani 1 1 d . . . . .
H13 H 0.476325 0.688603 0.295274 0.147 Uiso 1 1 calc R U . . .
C14 C 0.6358(11) 0.7963(12) 0.3730(6) 0.127(3) Uani 1 1 d . . . . .
H14 H 0.637838 0.869979 0.330332 0.152 Uiso 1 1 calc R U . . .
F3 F 1.1952(14) 0.1760(12) 0.9589(8) 0.145(2) Uani 0.572(7) 1 d D . P A 1
F2 F 1.110(2) 0.1262(16) 0.9526(12) 0.145(2) Uani 0.428(7) 1 d D . P A 2
F6 F 1.1435(19) 0.0500(16) 0.8152(13) 0.145(2) Uani 0.428(7) 1 d D . P A 2
F1 F 1.0382(16) 0.0479(13) 0.8852(10) 0.145(2) Uani 0.428(7) 1 d D . P A 2
F8 F 0.334(6) 0.655(7) 1.062(3) 0.21(3) Uani 0.35(3) 1 d D . P B 2
F12 F 0.169(2) 0.719(5) 0.938(2) 0.17(2) Uani 0.35(3) 1 d D . P B 2
F10 F 0.285(3) 0.8528(19) 1.017(3) 0.111(8) Uani 0.35(3) 1 d D . P B 2

loop_
_atom_site_aniso_label
_atom_site_aniso_U_11
_atom_site_aniso_U_22
_atom_site_aniso_U_33
_atom_site_aniso_U_23
_atom_site_aniso_U_13
_atom_site_aniso_U_12
O1 0.096(3) 0.053(2) 0.079(2) 0.0040(18) 0.011(2) 0.009(2)
N2 0.081(3) 0.052(2) 0.069(2) -0.004(2) 0.0226(19) 0.010(2)
N1 0.081(3) 0.052(2) 0.058(2) -0.0011(19) 0.0205(19) 0.012(2)
C9 0.069(3) 0.059(3) 0.058(3) 0.000(2) 0.007(2) 0.007(2)
C16 0.063(3) 0.061(3) 0.059(2) 0.004(2) 0.008(2) 0.002(2)
C22 0.072(3) 0.068(3) 0.052(2) -0.004(2) 0.009(2) 0.011(3)
C5 0.082(3) 0.052(3) 0.053(2) 0.005(2) 0.015(2) 0.008(3)
C25 0.079(3) 0.072(4) 0.063(3) -0.001(3) 0.017(2) 0.008(3)
C1 0.172(5) 0.121(4) 0.136(3) 0.032(3) 0.000(3) 0.058(4)
C18 0.089(4) 0.083(4) 0.092(4) -0.002(3) 0.033(3) 0.015(3)
C27 0.084(3) 0.061(3) 0.065(3) -0.004(3) 0.016(3) 0.004(3)
C2 0.108(4) 0.069(4) 0.065(3) 0.012(3) 0.020(3) 0.019(3)
C23 0.082(3) 0.062(3) 0.076(3) -0.007(3) 0.019(3) 0.002(3)
C10 0.066(3) 0.070(3) 0.058(2) -0.006(2) 0.005(2) 0.009(3)
C4 0.089(4) 0.061(3) 0.055(3) -0.009(2) 0.016(2) 0.008(3)
F5 0.172(5) 0.121(4) 0.136(3) 0.032(3) 0.000(3) 0.058(4)
C17 0.077(3) 0.068(3) 0.065(3) -0.006(3) 0.011(2) 0.005(3)
C8 0.067(3) 0.055(3) 0.055(2) 0.001(2) 0.0093(19) 0.006(2)
C21 0.074(3) 0.105(5) 0.065(3) -0.016(3) 0.007(2) -0.004(3)
C3 0.099(4) 0.075(4) 0.063(3) 0.002(3) 0.009(3) 0.010(3)
C24 0.093(4) 0.070(4) 0.067(3) -0.011(3) 0.016(3) 0.014(3)
F4 0.172(5) 0.121(4) 0.136(3) 0.032(3) 0.000(3) 0.058(4)
C26 0.086(4) 0.072(4) 0.077(3) 0.000(3) 0.023(3) -0.001(3)
C6 0.143(6) 0.070(4) 0.051(3) -0.003(3) 0.011(3) 0.033(4)
C28 0.101(5) 0.090(5) 0.095(5) -0.001(4) 0.040(4) 0.009(4)
F7 0.128(9) 0.107(6) 0.142(10) 0.016(7) 0.072(7) 0.000(6)
F11 0.138(14) 0.186(16) 0.178(18) 0.074(14) 0.087(12) 0.085(12)
C20 0.074(4) 0.118(6) 0.088(4) -0.014(4) 0.002(3) -0.011(4)
C7 0.157(7) 0.077(4) 0.065(3) -0.003(3) 0.009(4) 0.041(4)
C19 0.070(3) 0.102(5) 0.101(4) 0.001(4) 0.017(3) 0.005(4)
C11 0.075(3) 0.100(5) 0.083(4) -0.015(4) 0.012(3) -0.009(4)
C12 0.075(4) 0.149(7) 0.099(5) -0.043(6) -0.009(4) -0.010(5)
C15 0.123(5) 0.094(5) 0.077(4) 0.022(4) -0.021(4) -0.008(4)
F9 0.191(17) 0.30(3) 0.105(12) -0.101(15) 0.088(12) -0.101(19)
C13 0.095(5) 0.183(10) 0.079(4) -0.033(6) -0.027(4) 0.035(6)
C14 0.142(7) 0.143(8) 0.083(5) 0.013(5) -0.028(5) 0.019(6)
F3 0.172(5) 0.121(4) 0.136(3) 0.032(3) 0.000(3) 0.058(4)
F2 0.172(5) 0.121(4) 0.136(3) 0.032(3) 0.000(3) 0.058(4)
F6 0.172(5) 0.121(4) 0.136(3) 0.032(3) 0.000(3) 0.058(4)
F1 0.172(5) 0.121(4) 0.136(3) 0.032(3) 0.000(3) 0.058(4)
F8 0.24(4) 0.25(5) 0.18(4) 0.15(4) 0.15(3) 0.14(4)
F12 0.074(13) 0.27(5) 0.17(3) -0.10(3) 0.030(13) -0.07(2)
F10 0.132(16) 0.106(12) 0.111(16) -0.036(11) 0.076(14) -0.006(10)

loop_
_atom_type_symbol
_atom_type_description
_atom_type_scat_dispersion_real
_atom_type_scat_dispersion_imag
_atom_type_scat_source
C C 0.0181 0.0091 'International Tables Vol C Tables 4.2.6.8 and 6.1.1.4'
H H 0.0000 0.0000 'International Tables Vol C Tables 4.2.6.8 and 6.1.1.4'
F F 0.0727 0.0534 'International Tables Vol C Tables 4.2.6.8 and 6.1.1.4'
N N 0.0311 0.0180 'International Tables Vol C Tables 4.2.6.8 and 6.1.1.4'
O O 0.0492 0.0322 'International Tables Vol C Tables 4.2.6.8 and 6.1.1.4'

loop_
_geom_angle_atom_site_label_1
_geom_angle_atom_site_label_2
_geom_angle_atom_site_label_3
_geom_angle
_geom_angle_site_symmetry_1
_geom_angle_site_symmetry_3
_geom_angle_publ_flag
C9 N2 N1 94.5(3) . . ?
C9 N2 C22 128.4(4) . . ?
C22 N2 N1 123.5(4) . . ?
N2 N1 C8 88.9(4) . . ?
C5 N1 N2 115.2(4) . . ?
C5 N1 C8 119.8(4) . . ?
O1 C9 N2 132.2(5) . . ?
O1 C9 C8 136.4(5) . . ?
N2 C9 C8 91.3(4) . . ?
C17 C16 C8 120.9(4) . . ?
C21 C16 C17 117.9(5) . . ?
C21 C16 C8 121.2(4) . . ?
C27 C22 N2 120.4(5) . . ?
C23 C22 N2 119.0(5) . . ?
C23 C22 C27 120.7(4) . . ?
C4 C5 N1 122.9(5) . . ?
C6 C5 N1 118.1(4) . . ?
C6 C5 C4 118.8(5) . . ?
C24 C25 C26 119.8(5) . . ?
C24 C25 C28 120.1(6) . . ?
C26 C25 C28 120.1(6) . . ?
F5 C1 C2 118.3(10) . . ?
F5 C1 F4 69.9(9) . . ?
F5 C1 F3 117.4(10) . . ?
F4 C1 C2 111.8(10) . . ?
F3 C1 C2 120.4(10) . . ?
F3 C1 F4 70.1(9) . . ?
C17 C18 H18 120.1 . . ?
C19 C18 H18 120.1 . . ?
C19 C18 C17 119.8(6) . . ?
C22 C27 H27 120.4 . . ?
C26 C27 C22 119.2(5) . . ?
C26 C27 H27 120.4 . . ?
C3 C2 C1 120.4(7) . . ?
C3 C2 C7 119.1(6) . . ?
C7 C2 C1 120.4(7) . . ?
C22 C23 H23 120.6 . . ?
C24 C23 C22 118.9(6) . . ?
C24 C23 H23 120.6 . . ?
C11 C10 C8 122.6(5) . . ?
C11 C10 C15 119.4(6) . . ?
C15 C10 C8 118.0(5) . . ?
C5 C4 H4 120.2 . . ?
C3 C4 C5 119.5(5) . . ?
C3 C4 H4 120.2 . . ?
C1 F5 F4 59.0(9) . . ?
C16 C17 H17 119.6 . . ?
C18 C17 C16 120.7(5) . . ?
C18 C17 H17 119.6 . . ?
N1 C8 C9 85.0(3) . . ?
C16 C8 N1 117.6(4) . . ?
C16 C8 C9 113.0(4) . . ?
C16 C8 C10 114.9(4) . . ?
C10 C8 N1 111.0(4) . . ?
C10 C8 C9 111.6(4) . . ?
C16 C21 H21 119.6 . . ?
C16 C21 C20 120.9(5) . . ?
C20 C21 H21 119.6 . . ?
C2 C3 C4 121.6(5) . . ?
C2 C3 H3 119.2 . . ?
C4 C3 H3 119.2 . . ?
C25 C24 C23 121.3(6) . . ?
C25 C24 H24 119.3 . . ?
C23 C24 H24 119.3 . . ?
C1 F4 F5 51.1(8) . . ?
C1 F4 F3 51.3(7) . . ?
F5 F4 F3 90.2(9) . . ?
C25 C26 C27 120.1(6) . . ?
C25 C26 H26 119.9 . . ?
C27 C26 H26 119.9 . . ?
C5 C6 H6 118.9 . . ?
C5 C6 C7 122.1(5) . . ?
C7 C6 H6 118.9 . . ?
F7 C28 C25 114.1(8) . . ?
F11 C28 C25 113.2(9) . . ?
F11 C28 F7 101.2(11) . . ?
F9 C28 C25 114.5(8) . . ?
F9 C28 F7 105.0(14) . . ?
F9 C28 F11 107.7(16) . . ?
F8 C28 C25 111.2(13) . . ?
F8 C28 F12 121(3) . . ?
F8 C28 F10 104(3) . . ?
F12 C28 C25 112.7(16) . . ?
F12 C28 F10 95.6(18) . . ?
F10 C28 C25 110.5(10) . . ?
C21 C20 H20 119.5 . . ?
C19 C20 C21 121.0(6) . . ?
C19 C20 H20 119.5 . . ?
C6 C7 C2 118.7(6) . . ?
C18 C19 H19 120.2 . . ?
C20 C19 C18 119.6(6) . . ?
C20 C19 H19 120.2 . . ?
C10 C11 H11 120.1 . . ?
C10 C11 C12 119.7(8) . . ?
C12 C11 H11 120.1 . . ?
C11 C12 H12 119.8 . . ?
C13 C12 C11 120.4(8) . . ?
C13 C12 H12 119.8 . . ?
C10 C15 H15 119.5 . . ?
C10 C15 C14 120.9(8) . . ?
C14 C15 H15 119.5 . . ?
C12 C13 H13 119.5 . . ?
C12 C13 C14 121.0(6) . . ?
C14 C13 H13 119.5 . . ?
C15 C14 H14 120.8 . . ?
C13 C14 C15 118.5(9) . . ?
C13 C14 H14 120.8 . . ?
C1 F3 F4 58.6(8) . . ?
F2 F1 F6 99.5(15) . . ?

loop_
_geom_bond_atom_site_label_1
_geom_bond_atom_site_label_2
_geom_bond_distance
_geom_bond_site_symmetry_2
_geom_bond_publ_flag
O1 C9 1.191(7) . ?
N2 N1 1.449(6) . ?
N2 C9 1.381(7) . ?
N2 C22 1.411(6) . ?
N1 C5 1.426(7) . ?
N1 C8 1.536(7) . ?
C9 C8 1.540(7) . ?
C16 C17 1.389(7) . ?
C16 C8 1.511(7) . ?
C16 C21 1.366(7) . ?
C22 C27 1.388(8) . ?
C22 C23 1.385(8) . ?
C5 C4 1.378(7) . ?
C5 C6 1.368(7) . ?
C25 C24 1.367(9) . ?
C25 C26 1.385(9) . ?
C25 C28 1.487(8) . ?
C1 C2 1.430(11) . ?
C1 F5 1.295(17) . ?
C1 F4 1.426(16) . ?
C1 F3 1.305(15) . ?
C18 H18 0.9300 . ?
C18 C17 1.379(9) . ?
C18 C19 1.378(10) . ?
C27 H27 0.9300 . ?
C27 C26 1.385(8) . ?
C2 C3 1.366(8) . ?
C2 C7 1.389(8) . ?
C23 H23 0.9300 . ?
C23 C24 1.378(8) . ?
C10 C8 1.512(7) . ?
C10 C11 1.366(9) . ?
C10 C15 1.380(9) . ?
C4 H4 0.9300 . ?
C4 C3 1.377(8) . ?
F5 F4 1.563(17) . ?
C17 H17 0.9300 . ?
C21 H21 0.9300 . ?
C21 C20 1.382(9) . ?
C3 H3 0.9300 . ?
C24 H24 0.9300 . ?
F4 F3 1.571(17) . ?
C26 H26 0.9300 . ?
C6 H6 0.9300 . ?
C6 C7 1.376(9) . ?
C28 F7 1.331(13) . ?
C28 F11 1.281(14) . ?
C28 F9 1.280(12) . ?
C28 F8 1.265(19) . ?
C28 F12 1.298(19) . ?
C28 F10 1.303(17) . ?
C20 H20 0.9300 . ?
C20 C19 1.338(10) . ?
C19 H19 0.9300 . ?
C11 H11 0.9300 . ?
C11 C12 1.387(10) . ?
C12 H12 0.9300 . ?
C12 C13 1.359(14) . ?
C15 H15 0.9300 . ?
C15 C14 1.394(9) . ?
C13 H13 0.9300 . ?
C13 C14 1.364(15) . ?
C14 H14 0.9300 . ?
F2 F1 1.31(2) . ?
F6 F1 1.47(2) . ?

loop_
_geom_torsion_atom_site_label_1
_geom_torsion_atom_site_label_2
_geom_torsion_atom_site_label_3
_geom_torsion_atom_site_label_4
_geom_torsion
_geom_torsion_site_symmetry_1
_geom_torsion_site_symmetry_2
_geom_torsion_site_symmetry_3
_geom_torsion_site_symmetry_4
_geom_torsion_publ_flag
O1 C9 C8 N1 -172.6(7) . . . . ?
O1 C9 C8 C16 69.4(8) . . . . ?
O1 C9 C8 C10 -62.0(9) . . . . ?
N2 N1 C5 C4 7.8(7) . . . . ?
N2 N1 C5 C6 -176.7(5) . . . . ?
N2 N1 C8 C9 -3.9(3) . . . . ?
N2 N1 C8 C16 109.5(5) . . . . ?
N2 N1 C8 C10 -115.1(4) . . . . ?
N2 C9 C8 N1 4.1(3) . . . . ?
N2 C9 C8 C16 -113.9(4) . . . . ?
N2 C9 C8 C10 114.7(5) . . . . ?
N2 C22 C27 C26 179.5(5) . . . . ?
N2 C22 C23 C24 179.8(5) . . . . ?
N1 N2 C9 O1 172.6(6) . . . . ?
N1 N2 C9 C8 -4.3(4) . . . . ?
N1 N2 C22 C27 10.9(7) . . . . ?
N1 N2 C22 C23 -170.7(5) . . . . ?
N1 C5 C4 C3 173.1(5) . . . . ?
N1 C5 C6 C7 -174.9(7) . . . . ?
C9 N2 N1 C5 127.0(5) . . . . ?
C9 N2 N1 C8 4.3(4) . . . . ?
C9 N2 C22 C27 141.0(6) . . . . ?
C9 N2 C22 C23 -40.5(7) . . . . ?
C16 C21 C20 C19 2.7(12) . . . . ?
C22 N2 N1 C5 -90.0(6) . . . . ?
C22 N2 N1 C8 147.4(4) . . . . ?
C22 N2 C9 O1 32.4(10) . . . . ?
C22 N2 C9 C8 -144.6(5) . . . . ?
C22 C27 C26 C25 -1.0(9) . . . . ?
C22 C23 C24 C25 2.6(9) . . . . ?
C5 N1 C8 C9 -122.6(5) . . . . ?
C5 N1 C8 C16 -9.2(6) . . . . ?
C5 N1 C8 C10 126.2(5) . . . . ?
C5 C4 C3 C2 0.9(9) . . . . ?
C5 C6 C7 C2 2.3(12) . . . . ?
C1 C2 C3 C4 179.3(8) . . . . ?
C1 C2 C7 C6 179.2(9) . . . . ?
C1 F5 F4 F3 36.3(8) . . . . ?
C27 C22 C23 C24 -1.8(8) . . . . ?
C2 C1 F5 F4 104.6(12) . . . . ?
C2 C1 F4 F5 -113.5(11) . . . . ?
C2 C1 F4 F3 115.8(12) . . . . ?
C2 C1 F3 F4 -104.2(13) . . . . ?
C23 C22 C27 C26 1.0(8) . . . . ?
C10 C11 C12 C13 -2.4(11) . . . . ?
C10 C15 C14 C13 0.0(13) . . . . ?
C4 C5 C6 C7 0.7(11) . . . . ?
F5 C1 C2 C3 -158.5(11) . . . . ?
F5 C1 C2 C7 18.6(16) . . . . ?
F5 C1 F4 F3 -130.7(10) . . . . ?
F5 C1 F3 F4 53.3(13) . . . . ?
F5 F4 F3 C1 -36.1(8) . . . . ?
C17 C16 C8 N1 105.5(6) . . . . ?
C17 C16 C8 C9 -157.8(5) . . . . ?
C17 C16 C8 C10 -28.1(7) . . . . ?
C17 C16 C21 C20 0.1(10) . . . . ?
C17 C18 C19 C20 1.5(11) . . . . ?
C8 N1 C5 C4 112.0(6) . . . . ?
C8 N1 C5 C6 -72.6(7) . . . . ?
C8 C16 C17 C18 176.9(6) . . . . ?
C8 C16 C21 C20 -178.8(6) . . . . ?
C8 C10 C11 C12 179.0(6) . . . . ?
C8 C10 C15 C14 -178.0(7) . . . . ?
C21 C16 C17 C18 -2.0(9) . . . . ?
C21 C16 C8 N1 -75.5(7) . . . . ?
C21 C16 C8 C9 21.1(7) . . . . ?
C21 C16 C8 C10 150.8(5) . . . . ?
C21 C20 C19 C18 -3.5(12) . . . . ?
C3 C2 C7 C6 -3.7(11) . . . . ?
C24 C25 C26 C27 1.7(9) . . . . ?
C24 C25 C28 F7 -172.1(11) . . . . ?
C24 C25 C28 F11 72.8(16) . . . . ?
C24 C25 C28 F9 -51(2) . . . . ?
C24 C25 C28 F8 -116(5) . . . . ?
C24 C25 C28 F12 105(2) . . . . ?
C24 C25 C28 F10 -1(2) . . . . ?
F4 C1 C2 C3 -80.3(11) . . . . ?
F4 C1 C2 C7 96.8(11) . . . . ?
C26 C25 C24 C23 -2.5(9) . . . . ?
C26 C25 C28 F7 9.4(14) . . . . ?
C26 C25 C28 F11 -105.6(15) . . . . ?
C26 C25 C28 F9 130(2) . . . . ?
C26 C25 C28 F8 65(5) . . . . ?
C26 C25 C28 F12 -74(2) . . . . ?
C26 C25 C28 F10 -179(2) . . . . ?
C6 C5 C4 C3 -2.3(9) . . . . ?
C28 C25 C24 C23 179.0(6) . . . . ?
C28 C25 C26 C27 -179.8(6) . . . . ?
C7 C2 C3 C4 2.2(10) . . . . ?
C19 C18 C17 C16 1.2(9) . . . . ?
C11 C10 C8 N1 -16.0(7) . . . . ?
C11 C10 C8 C9 -109.0(6) . . . . ?
C11 C10 C8 C16 120.6(6) . . . . ?
C11 C10 C15 C14 -0.1(11) . . . . ?
C11 C12 C13 C14 2.3(13) . . . . ?
C12 C13 C14 C15 -1.1(14) . . . . ?
C15 C10 C8 N1 161.8(5) . . . . ?
C15 C10 C8 C9 68.8(7) . . . . ?
C15 C10 C8 C16 -61.6(7) . . . . ?
C15 C10 C11 C12 1.3(10) . . . . ?
F3 C1 C2 C3 -1.3(17) . . . . ?
F3 C1 C2 C7 175.8(12) . . . . ?
F3 C1 F5 F4 -53.3(13) . . . . ?
F3 C1 F4 F5 130.7(10) . . . . ?

loop_
_twin_individual_id
_twin_individual_mass_fraction_refined
1 0.4(4)
2 0.6(4)
